data_7107478
loop_
_publ_author_name
'Qiang Liu'
'Qingyong Zhao'
'Jie Liu'
'Pan Wu'
'Hong Yi'
'Aiwen Lei'

_publ_section_title
;
 A trans diacyloxylation of indoles
;
_journal_name_full Chem.Commun.
_journal_page_first 3239
_journal_paper_doi 10.1039/c2cc17815j
_journal_volume 48
_journal_year 2012
_chemical_formula_sum 'C14 H15 N O5'
_chemical_formula_weight 277.27
_chemical_name_systematic
;
?
;
_space_group_IT_number 14
_symmetry_cell_setting monoclinic
_symmetry_space_group_name_Hall '-P 2ybc'
_symmetry_space_group_name_H-M 'P 1 21/c 1'
_atom_sites_solution_hydrogens geom
_atom_sites_solution_primary direct
_atom_sites_solution_secondary difmap
_audit_creation_method SHELXL-97
_cell_angle_alpha 90.00
_cell_angle_beta 94.108(2)
_cell_angle_gamma 90.00
_cell_formula_units_Z 4
_cell_length_a 8.8633(10)
_cell_length_b 18.912(2)
_cell_length_c 8.4229(9)
_cell_measurement_reflns_used 2274
_cell_measurement_temperature 298(2)
_cell_measurement_theta_max 27.87
_cell_measurement_theta_min 2.15
_cell_volume 1408.2(3)
_computing_cell_refinement 'Bruker SMART'
_computing_data_collection 'Bruker SMART'
_computing_data_reduction 'Bruker SAINT'
_computing_molecular_graphics 'Bruker SHELXTL'
_computing_publication_material 'Bruker SHELXTL'
_computing_structure_refinement 'SHELXL-97 (Sheldrick, 1997)'
_computing_structure_solution 'SHELXS-97 (Sheldrick, 1990)'
_diffrn_ambient_temperature 298(2)
_diffrn_measured_fraction_theta_full 0.965
_diffrn_measured_fraction_theta_max 0.965
_diffrn_measurement_device_type 'CCD area detector'
_diffrn_measurement_method 'phi and omega scans'
_diffrn_radiation_monochromator graphite
_diffrn_radiation_source 'fine-focus sealed tube'
_diffrn_radiation_type MoK\a
_diffrn_radiation_wavelength 0.71073
_diffrn_reflns_av_R_equivalents 0.0617
_diffrn_reflns_av_sigmaI/netI 0.0553
_diffrn_reflns_limit_h_max 9
_diffrn_reflns_limit_h_min -10
_diffrn_reflns_limit_k_max 22
_diffrn_reflns_limit_k_min -13
_diffrn_reflns_limit_l_max 7
_diffrn_reflns_limit_l_min -10
_diffrn_reflns_number 5348
_diffrn_reflns_theta_full 25.49
_diffrn_reflns_theta_max 25.49
_diffrn_reflns_theta_min 2.15
_exptl_absorpt_coefficient_mu 0.100
_exptl_absorpt_correction_type none
_exptl_crystal_colour colouress
_exptl_crystal_density_diffrn 1.308
_exptl_crystal_density_method 'not measured'
_exptl_crystal_description block
_exptl_crystal_F_000 584
_exptl_crystal_size_max 0.16
_exptl_crystal_size_mid 0.12
_exptl_crystal_size_min 0.10
_refine_diff_density_max 0.194
_refine_diff_density_min -0.158
_refine_diff_density_rms 0.039
_refine_ls_extinction_method none
_refine_ls_goodness_of_fit_ref 1.136
_refine_ls_hydrogen_treatment constr
_refine_ls_matrix_type full
_refine_ls_number_parameters 184
_refine_ls_number_reflns 2529
_refine_ls_number_restraints 0
_refine_ls_restrained_S_all 1.136
_refine_ls_R_factor_all 0.0705
_refine_ls_R_factor_gt 0.0595
_refine_ls_shift/su_max 0.150
_refine_ls_shift/su_mean 0.004
_refine_ls_structure_factor_coef Fsqd
_refine_ls_weighting_details 'calc w=1/[\s^2^(Fo^2^)+(0.0628P)^2^+0.2675P] where P=(Fo^2^+2Fc^2^)/3'
_refine_ls_weighting_scheme calc
_refine_ls_wR_factor_gt 0.1481
_refine_ls_wR_factor_ref 0.1555
_reflns_number_gt 2132
_reflns_number_total 2529
_reflns_threshold_expression >2sigma(I)
_cod_data_source_file c2cc17815j.txt
_cod_data_source_block t
_cod_original_sg_symbol_H-M P2(1)/c
_cod_database_code 7107478

loop_
_symmetry_equiv_pos_as_xyz
'x, y, z'
'-x, y+1/2, -z+1/2'
'-x, -y, -z'
'x, -y-1/2, z-1/2'

loop_
_atom_site_label
_atom_site_type_symbol
_atom_site_fract_x
_atom_site_fract_y
_atom_site_fract_z
_atom_site_U_iso_or_equiv
_atom_site_adp_type
_atom_site_occupancy
_atom_site_symmetry_multiplicity
_atom_site_calc_flag
_atom_site_refinement_flags
C1 C 0.2466(3) 0.66894(11) 0.7012(2) 0.0485(6) Uani 1 1 d .
C2 C 0.2136(3) 0.73129(12) 0.7773(3) 0.0604(7) Uani 1 1 d .
H2 H 0.2853 0.7670 0.7923 0.073 Uiso 1 1 calc R
C3 C 0.0712(4) 0.73862(14) 0.8299(3) 0.0695(7) Uani 1 1 d .
H3 H 0.0467 0.7802 0.8812 0.083 Uiso 1 1 calc R
C4 C -0.0359(3) 0.68621(15) 0.8088(3) 0.0698(7) Uani 1 1 d .
H4 H -0.1321 0.6932 0.8433 0.084 Uiso 1 1 calc R
C5 C -0.0012(3) 0.62317(14) 0.7366(3) 0.0603(6) Uani 1 1 d .
H5 H -0.0728 0.5873 0.7238 0.072 Uiso 1 1 calc R
C6 C 0.1408(3) 0.61446(11) 0.6841(2) 0.0475(6) Uani 1 1 d .
C7 C 0.2102(3) 0.55326(10) 0.6041(2) 0.0472(5) Uani 1 1 d .
H7 H 0.1409 0.5326 0.5208 0.057 Uiso 1 1 calc R
C8 C 0.3493(3) 0.58524(10) 0.5364(2) 0.0451(5) Uani 1 1 d .
H8 H 0.4357 0.5528 0.5455 0.054 Uiso 1 1 calc R
C9 C 0.1703(4) 0.44988(13) 0.7576(3) 0.0630(7) Uani 1 1 d .
C10 C 0.2423(4) 0.39972(15) 0.8768(3) 0.0855(9) Uani 1 1 d .
H10A H 0.2156 0.4127 0.9814 0.128 Uiso 1 1 calc R
H10B H 0.3502 0.4016 0.8730 0.128 Uiso 1 1 calc R
H10C H 0.2075 0.3526 0.8529 0.128 Uiso 1 1 calc R
C11 C 0.3145(3) 0.55680(12) 0.2608(2) 0.0547(6) Uani 1 1 d .
C12 C 0.2788(4) 0.58745(16) 0.0995(3) 0.0826(9) Uani 1 1 d .
H12A H 0.2996 0.5531 0.0201 0.124 Uiso 1 1 calc R
H12B H 0.3400 0.6287 0.0867 0.124 Uiso 1 1 calc R
H12C H 0.1738 0.6003 0.0878 0.124 Uiso 1 1 calc R
C13 C 0.5083(3) 0.68959(13) 0.6217(3) 0.0591(6) Uani 1 1 d .
C14 C 0.6273(3) 0.66338(14) 0.5196(3) 0.0666(7) Uani 1 1 d .
H14A H 0.7168 0.6917 0.5377 0.100 Uiso 1 1 calc R
H14B H 0.5910 0.6666 0.4097 0.100 Uiso 1 1 calc R
H14C H 0.6506 0.6150 0.5457 0.100 Uiso 1 1 calc R
N1 N 0.3791(2) 0.64957(9) 0.62680(19) 0.0480(5) Uani 1 1 d .
O1 O 0.26771(19) 0.50044(8) 0.71903(16) 0.0552(4) Uani 1 1 d .
O2 O 0.0431(3) 0.44725(12) 0.7023(3) 0.1015(8) Uani 1 1 d .
O3 O 0.31356(18) 0.60737(7) 0.37345(15) 0.0505(4) Uani 1 1 d .
O4 O 0.3394(2) 0.49612(9) 0.29147(19) 0.0719(6) Uani 1 1 d .
O5 O 0.5237(3) 0.74419(12) 0.6960(3) 0.0982(8) Uani 1 1 d .

loop_
_atom_site_aniso_label
_atom_site_aniso_U_11
_atom_site_aniso_U_22
_atom_site_aniso_U_33
_atom_site_aniso_U_23
_atom_site_aniso_U_13
_atom_site_aniso_U_12
C1 0.0710(15) 0.0403(11) 0.0328(10) 0.0009(8) -0.0054(10) -0.0051(10)
C2 0.0893(19) 0.0440(12) 0.0472(12) -0.0069(10) 0.0000(12) -0.0068(12)
C3 0.102(2) 0.0540(15) 0.0532(14) -0.0067(11) 0.0089(14) 0.0078(15)
C4 0.0796(19) 0.0729(18) 0.0579(15) 0.0037(13) 0.0129(13) 0.0105(15)
C5 0.0704(17) 0.0568(14) 0.0530(13) 0.0063(11) 0.0005(12) -0.0053(12)
C6 0.0654(15) 0.0415(11) 0.0345(10) 0.0032(8) -0.0043(9) -0.0039(10)
C7 0.0683(14) 0.0363(10) 0.0353(10) 0.0025(8) -0.0090(9) -0.0061(10)
C8 0.0679(14) 0.0332(10) 0.0330(10) 0.0027(8) -0.0061(9) -0.0022(10)
C9 0.096(2) 0.0446(13) 0.0490(13) 0.0070(10) 0.0063(13) -0.0116(13)
C10 0.131(3) 0.0601(16) 0.0668(17) 0.0255(13) 0.0162(17) 0.0004(17)
C11 0.0792(16) 0.0431(12) 0.0405(11) -0.0036(9) -0.0047(10) 0.0013(11)
C12 0.138(3) 0.0722(18) 0.0355(12) -0.0046(11) -0.0065(14) 0.0058(18)
C13 0.0738(17) 0.0510(13) 0.0508(12) -0.0022(10) -0.0068(11) -0.0162(12)
C14 0.0684(17) 0.0634(16) 0.0669(15) 0.0078(12) -0.0029(13) -0.0083(13)
N1 0.0648(12) 0.0387(9) 0.0397(9) -0.0028(7) -0.0018(8) -0.0073(9)
O1 0.0810(11) 0.0392(8) 0.0442(8) 0.0095(6) -0.0039(7) -0.0061(8)
O2 0.1017(18) 0.0926(16) 0.1072(17) 0.0392(13) -0.0141(14) -0.0402(14)
O3 0.0828(11) 0.0333(7) 0.0343(7) 0.0016(5) -0.0046(7) -0.0001(7)
O4 0.1147(16) 0.0423(9) 0.0564(10) -0.0081(7) -0.0093(9) 0.0098(9)
O5 0.1054(16) 0.0826(14) 0.1079(16) -0.0439(12) 0.0169(13) -0.0435(13)

loop_
_atom_type_symbol
_atom_type_description
_atom_type_scat_dispersion_real
_atom_type_scat_dispersion_imag
_atom_type_scat_source
C C 0.0033 0.0016 'International Tables Vol C Tables 4.2.6.8 and 6.1.1.4'
H H 0.0000 0.0000 'International Tables Vol C Tables 4.2.6.8 and 6.1.1.4'
N N 0.0061 0.0033 'International Tables Vol C Tables 4.2.6.8 and 6.1.1.4'
O O 0.0106 0.0060 'International Tables Vol C Tables 4.2.6.8 and 6.1.1.4'

loop_
_geom_angle_atom_site_label_1
_geom_angle_atom_site_label_2
_geom_angle_atom_site_label_3
_geom_angle
C2 C1 C6 121.0(2)
C2 C1 N1 129.4(2)
C6 C1 N1 109.61(18)
C3 C2 C1 117.7(2)
C3 C2 H2 121.1
C1 C2 H2 121.1
C2 C3 C4 121.8(2)
C2 C3 H3 119.1
C4 C3 H3 119.1
C3 C4 C5 120.3(3)
C3 C4 H4 119.8
C5 C4 H4 119.8
C6 C5 C4 118.9(2)
C6 C5 H5 120.6
C4 C5 H5 120.6
C5 C6 C1 120.2(2)
C5 C6 C7 130.9(2)
C1 C6 C7 108.9(2)
O1 C7 C6 111.53(16)
O1 C7 C8 105.53(17)
C6 C7 C8 103.41(17)
O1 C7 H7 112.0
C6 C7 H7 112.0
C8 C7 H7 112.0
O3 C8 N1 105.94(15)
O3 C8 C7 110.04(17)
N1 C8 C7 105.03(16)
O3 C8 H8 111.8
N1 C8 H8 111.8
C7 C8 H8 111.8
O2 C9 O1 122.9(2)
O2 C9 C10 125.8(3)
O1 C9 C10 111.3(3)
C9 C10 H10A 109.5
C9 C10 H10B 109.5
H10A C10 H10B 109.5
C9 C10 H10C 109.5
H10A C10 H10C 109.5
H10B C10 H10C 109.5
O4 C11 O3 122.71(19)
O4 C11 C12 126.5(2)
O3 C11 C12 110.74(19)
C11 C12 H12A 109.5
C11 C12 H12B 109.5
H12A C12 H12B 109.5
C11 C12 H12C 109.5
H12A C12 H12C 109.5
H12B C12 H12C 109.5
O5 C13 N1 121.1(2)
O5 C13 C14 121.6(2)
N1 C13 C14 117.3(2)
C13 C14 H14A 109.5
C13 C14 H14B 109.5
H14A C14 H14B 109.5
C13 C14 H14C 109.5
H14A C14 H14C 109.5
H14B C14 H14C 109.5
C13 N1 C1 126.08(18)
C13 N1 C8 124.50(19)
C1 N1 C8 108.86(17)
C9 O1 C7 116.62(19)
C11 O3 C8 116.76(15)

loop_
_geom_bond_atom_site_label_1
_geom_bond_atom_site_label_2
_geom_bond_distance
C1 C2 1.383(3)
C1 C6 1.394(3)
C1 N1 1.418(3)
C2 C3 1.374(4)
C2 H2 0.9300
C3 C4 1.375(4)
C3 H3 0.9300
C4 C5 1.383(4)
C4 H4 0.9300
C5 C6 1.374(3)
C5 H5 0.9300
C6 C7 1.494(3)
C7 O1 1.457(2)
C7 C8 1.520(3)
C7 H7 0.9800
C8 O3 1.448(2)
C8 N1 1.450(2)
C8 H8 0.9800
C9 O2 1.189(3)
C9 O1 1.344(3)
C9 C10 1.492(4)
C10 H10A 0.9600
C10 H10B 0.9600
C10 H10C 0.9600
C11 O4 1.193(3)
C11 O3 1.348(2)
C11 C12 1.490(3)
C12 H12A 0.9600
C12 H12B 0.9600
C12 H12C 0.9600
C13 O5 1.210(3)
C13 N1 1.376(3)
C13 C14 1.493(4)
C14 H14A 0.9600
C14 H14B 0.9600
C14 H14C 0.9600

loop_
_geom_torsion_atom_site_label_1
_geom_torsion_atom_site_label_2
_geom_torsion_atom_site_label_3
_geom_torsion_atom_site_label_4
_geom_torsion
C6 C1 C2 C3 -2.4(3)
N1 C1 C2 C3 175.4(2)
C1 C2 C3 C4 0.1(4)
C2 C3 C4 C5 1.7(4)
C3 C4 C5 C6 -1.1(4)
C4 C5 C6 C1 -1.1(3)
C4 C5 C6 C7 179.5(2)
C2 C1 C6 C5 2.9(3)
N1 C1 C6 C5 -175.25(18)
C2 C1 C6 C7 -177.59(18)
N1 C1 C6 C7 4.2(2)
C5 C6 C7 O1 -82.9(3)
C1 C6 C7 O1 97.74(19)
C5 C6 C7 C8 164.2(2)
C1 C6 C7 C8 -15.2(2)
O1 C7 C8 O3 149.30(15)
C6 C7 C8 O3 -93.45(18)
O1 C7 C8 N1 -97.08(17)
C6 C7 C8 N1 20.17(19)
O5 C13 N1 C1 6.9(4)
C14 C13 N1 C1 -172.4(2)
O5 C13 N1 C8 177.3(2)
C14 C13 N1 C8 -1.9(3)
C2 C1 N1 C13 3.1(3)
C6 C1 N1 C13 -178.91(18)
C2 C1 N1 C8 -168.6(2)
C6 C1 N1 C8 9.4(2)
O3 C8 N1 C13 -74.0(2)
C7 C8 N1 C13 169.51(19)
O3 C8 N1 C1 97.81(18)
C7 C8 N1 C1 -18.7(2)
O2 C9 O1 C7 0.0(4)
C10 C9 O1 C7 -179.5(2)
C6 C7 O1 C9 89.0(2)
C8 C7 O1 C9 -159.38(18)
O4 C11 O3 C8 1.9(4)
C12 C11 O3 C8 -178.9(2)
N1 C8 O3 C11 165.63(19)
C7 C8 O3 C11 -81.3(2)
